data_4034203
loop_
_publ_author_name
'Kumar, Ankit'
'Thorat, Kishor G.'
'Sinha, Avisikta'
'Butcher, Ray J.'
'Ravikanth, Mangalampalli'

_publ_section_title
;
 Meso-Fused Carbatriphyrins(2.1.1) and Its Organo Phosphorus(V) Complex.
;
_journal_issue 14
_journal_name_full 'The Journal of organic chemistry'
_journal_page_first 9067
_journal_page_last 9074
_journal_paper_doi 10.1021/acs.joc.9b01015
_journal_volume 84
_journal_year 2019
_chemical_formula_sum 'C79 H42 Cl2 F12 N4 O2 S2'
_chemical_formula_weight 1442.18
_space_group_crystal_system triclinic
_space_group_IT_number 2
_space_group_name_Hall '-P 1'
_space_group_name_H-M_alt 'P -1'
_atom_sites_solution_hydrogens geom
_audit_creation_method SHELXL-2018/3
_cell_angle_alpha 75.235(2)
_cell_angle_beta 89.058(2)
_cell_angle_gamma 88.786(2)
_cell_formula_units_Z 2
_cell_length_a 10.4348(3)
_cell_length_b 14.1930(2)
_cell_length_c 24.3818(5)
_cell_measurement_reflns_used 26257
_cell_measurement_temperature 293(2)
_cell_measurement_theta_max 29.8310
_cell_measurement_theta_min 2.0040
_cell_volume 3490.72(14)
_computing_cell_refinement 'CrysAlisPro 1.171.39.46 (Rigaku OD, 2018)'
_computing_data_collection 'CrysAlisPro 1.171.39.46 (Rigaku OD, 2018)'
_computing_data_reduction 'CrysAlisPro 1.171.39.46 (Rigaku OD, 2018)'
_computing_structure_refinement 'SHELXL-2018/3 (Sheldrick, 2018)'
_diffrn_ambient_temperature 293(2)
_diffrn_measured_fraction_theta_full 0.996
_diffrn_measured_fraction_theta_max 0.996
_diffrn_measurement_device_type 'dtrek-CrysAlisPro-abstract goniometer imported'
_diffrn_measurement_method '\w scans'
_diffrn_radiation_type MoK\a
_diffrn_radiation_wavelength 0.71073
_diffrn_reflns_av_R_equivalents 0.1276
_diffrn_reflns_av_unetI/netI 0.0778
_diffrn_reflns_Laue_measured_fraction_full 0.996
_diffrn_reflns_Laue_measured_fraction_max 0.996
_diffrn_reflns_limit_h_max 12
_diffrn_reflns_limit_h_min -12
_diffrn_reflns_limit_k_max 17
_diffrn_reflns_limit_k_min -17
_diffrn_reflns_limit_l_max 29
_diffrn_reflns_limit_l_min -29
_diffrn_reflns_number 100403
_diffrn_reflns_point_group_measured_fraction_full 0.996
_diffrn_reflns_point_group_measured_fraction_max 0.996
_diffrn_reflns_theta_full 25.242
_diffrn_reflns_theta_max 25.289
_diffrn_reflns_theta_min 1.898
_diffrn_source 'fine-focus sealed X-ray tube'
_exptl_absorpt_coefficient_mu 0.236
_exptl_absorpt_correction_T_max 1.00000
_exptl_absorpt_correction_T_min 0.55086
_exptl_absorpt_correction_type multi-scan
_exptl_absorpt_process_details
;
CrysAlisPro 1.171.39.46 (Rigaku Oxford Diffraction, 2018)
Empirical absorption correction using spherical harmonics,
 implemented in SCALE3 ABSPACK scaling algorithm.
;
_exptl_crystal_colour black
_exptl_crystal_density_diffrn 1.372
_exptl_crystal_description niddle
_exptl_crystal_F_000 1468
_exptl_crystal_size_max 0.143
_exptl_crystal_size_mid 0.123
_exptl_crystal_size_min 0.055
_refine_diff_density_max 1.159
_refine_diff_density_min -0.433
_refine_diff_density_rms 0.090
_refine_ls_extinction_method none
_refine_ls_goodness_of_fit_ref 1.029
_refine_ls_hydrogen_treatment constr
_refine_ls_matrix_type full
_refine_ls_number_parameters 1009
_refine_ls_number_reflns 12650
_refine_ls_number_restraints 604
_refine_ls_restrained_S_all 1.012
_refine_ls_R_factor_all 0.1389
_refine_ls_R_factor_gt 0.0985
_refine_ls_shift/su_max 0.000
_refine_ls_shift/su_mean 0.000
_refine_ls_structure_factor_coef Fsqd
_refine_ls_weighting_details 'w=1/[\s^2^(Fo^2^)+(0.1546P)^2^+4.7431P] where P=(Fo^2^+2Fc^2^)/3'
_refine_ls_weighting_scheme calc
_refine_ls_wR_factor_gt 0.2582
_refine_ls_wR_factor_ref 0.2956
_reflns_Friedel_coverage 0.000
_reflns_number_gt 8298
_reflns_number_total 12650
_reflns_threshold_expression 'I > 2\s(I)'
_cod_data_source_file jo9b01015_si_002.cif
_cod_data_source_block shelx
_cod_database_code 4034203
_shelx_shelxl_version_number 2018/3
_shelx_space_group_comment
;
The symmetry employed for this shelxl refinement is uniquely defined
by the following loop, which should always be used as a source of
symmetry information in preference to the above space-group names.
They are only intended as comments.
;

loop_
_space_group_symop_operation_xyz
'x, y, z'
'-x, -y, -z'

loop_
_atom_site_label
_atom_site_type_symbol
_atom_site_fract_x
_atom_site_fract_y
_atom_site_fract_z
_atom_site_U_iso_or_equiv
_atom_site_adp_type
_atom_site_occupancy
_atom_site_site_symmetry_order
_atom_site_calc_flag
_atom_site_refinement_flags_posn
_atom_site_refinement_flags_adp
_atom_site_refinement_flags_occupancy
_atom_site_disorder_assembly
_atom_site_disorder_group
F1A F 1.0239(3) 0.6398(2) 0.99362(14) 0.0536(8) Uani 1 1 d . . . . .
F2A F 1.2103(3) 0.5113(2) 0.98418(15) 0.0601(9) Uani 1 1 d . . . . .
F3A F 1.2392(3) 0.4542(2) 0.88630(17) 0.0647(10) Uani 1 1 d . . . . .
F4A F 1.0804(3) 0.5269(3) 0.79835(16) 0.0645(9) Uani 1 1 d . . . . .
F5A F 0.8960(3) 0.6573(2) 0.80657(14) 0.0566(8) Uani 1 1 d . . . . .
O1A O 0.3005(3) 0.7481(3) 0.92195(16) 0.0452(9) Uani 1 1 d . . . . .
H1A' H 0.326472 0.731327 0.954629 0.068 Uiso 1 1 calc R U . . .
N1A N 0.8026(4) 0.8916(3) 0.91251(18) 0.0384(10) Uani 1 1 d . . . . .
H1A H 0.723195 0.882322 0.921935 0.046 Uiso 1 1 calc R U . . .
N2A N 0.6296(4) 0.7732(3) 0.90255(19) 0.0401(10) Uani 1 1 d . . . . .
C1A C 0.5317(4) 0.9550(3) 0.8863(2) 0.0362(11) Uani 1 1 d . . . . .
H1AA H 0.590541 0.938111 0.861202 0.043 Uiso 1 1 calc R U . . .
C2A C 0.4187(4) 0.9009(4) 0.9016(2) 0.0391(11) Uani 1 1 d . . . . .
C3A C 0.3251(4) 0.9370(4) 0.9331(2) 0.0417(12) Uani 1 1 d . . . . .
H3AA H 0.251088 0.901383 0.944213 0.050 Uiso 1 1 calc R U . . .
C4AA C 0.5546(4) 1.0331(3) 0.9087(2) 0.0338(10) Uani 1 1 d . . . . .
C4AB C 0.4531(4) 1.0719(4) 0.9355(2) 0.0400(12) Uani 1 1 d . . . . .
C4A C 0.3387(5) 1.0236(4) 0.9482(2) 0.0424(12) Uani 1 1 d . . . . .
H4AA H 0.272328 1.048816 0.966368 0.051 Uiso 1 1 calc R U . . .
C5A C 0.4220(5) 1.2337(4) 0.9643(2) 0.0472(13) Uani 1 1 d . . . . .
H5AA H 0.338474 1.220711 0.977589 0.057 Uiso 1 1 calc R U . . .
C6A C 0.4772(5) 1.3196(4) 0.9654(2) 0.0501(14) Uani 1 1 d . . . . .
H6AA H 0.430429 1.366108 0.978527 0.060 Uiso 1 1 calc R U . . .
C7A C 0.6031(5) 1.3378(4) 0.9469(2) 0.0483(13) Uani 1 1 d . . . . .
H7AA H 0.639701 1.396378 0.948168 0.058 Uiso 1 1 calc R U . . .
C8AA C 0.4917(5) 1.1657(4) 0.9433(2) 0.0388(11) Uani 1 1 d . . . . .
C8AB C 0.6204(5) 1.1828(3) 0.9235(2) 0.0379(11) Uani 1 1 d . . . . .
C8A C 0.6755(5) 1.2703(4) 0.9265(2) 0.0455(13) Uani 1 1 d . . . . .
H8AA H 0.760100 1.283255 0.914899 0.055 Uiso 1 1 calc R U . . .
C9A C 0.6700(4) 1.0950(3) 0.9061(2) 0.0348(11) Uani 1 1 d . . . . .
C10A C 0.7972(4) 1.0734(3) 0.9006(2) 0.0369(11) Uani 1 1 d . . . . .
C11A C 0.8605(5) 0.9796(3) 0.9012(2) 0.0398(11) Uani 1 1 d . . . . .
C12A C 0.9893(5) 0.9616(4) 0.8917(2) 0.0435(12) Uani 1 1 d . . . . .
H12A H 1.052717 1.008349 0.883849 0.052 Uiso 1 1 calc R U . . .
C13A C 1.0086(5) 0.8634(4) 0.8957(2) 0.0440(13) Uani 1 1 d . . . . .
H13A H 1.086336 0.832376 0.891705 0.053 Uiso 1 1 calc R U . . .
C14A C 0.8882(4) 0.8196(3) 0.9068(2) 0.0365(11) Uani 1 1 d . . . . .
C15A C 0.8495(5) 0.7244(3) 0.9056(2) 0.0379(11) Uani 1 1 d . . . . .
C16A C 0.7204(5) 0.7012(4) 0.9029(2) 0.0410(12) Uani 1 1 d . . . . .
C17A C 0.6594(5) 0.6160(4) 0.8937(2) 0.0447(13) Uani 1 1 d . . . . .
H17A H 0.698459 0.557136 0.892266 0.054 Uiso 1 1 calc R U . . .
C18A C 0.5333(5) 0.6401(4) 0.8875(2) 0.0479(13) Uani 1 1 d . . . . .
H18A H 0.468222 0.600365 0.881309 0.058 Uiso 1 1 calc R U . . .
C19A C 0.5185(5) 0.7400(4) 0.8925(2) 0.0390(11) Uani 1 1 d . . . . .
C20A C 0.3980(5) 0.8042(4) 0.8856(2) 0.0386(11) Uani 1 1 d . . . . .
S1A S 0.9806(3) 1.1587(3) 0.95185(13) 0.0529(9) Uani 0.626(6) 1 d D U P A 1
C21A C 0.8911(18) 1.1490(13) 0.8951(6) 0.0411(17) Uani 0.626(6) 1 d D U P A 1
C22A C 0.9336(17) 1.2179(13) 0.8453(6) 0.049(2) Uani 0.626(6) 1 d D U P A 1
H22A H 0.904226 1.224952 0.808624 0.059 Uiso 0.626(6) 1 calc R U P A 1
C23A C 1.0372(12) 1.2785(8) 0.8635(4) 0.052(2) Uani 0.626(6) 1 d D U P A 1
H23A H 1.078364 1.330620 0.839157 0.063 Uiso 0.626(6) 1 calc R U P A 1
C24A C 1.0601(12) 1.2464(9) 0.9186(4) 0.049(2) Uani 0.626(6) 1 d D U P A 1
H24A H 1.120806 1.275212 0.936408 0.059 Uiso 0.626(6) 1 calc R U P A 1
S1C S 0.9136(8) 1.2335(5) 0.8336(3) 0.0511(15) Uani 0.374(6) 1 d D U P A 2
C21C C 0.901(3) 1.150(2) 0.8983(10) 0.046(2) Uani 0.374(6) 1 d D U P A 2
C22C C 0.999(2) 1.1665(17) 0.9344(7) 0.051(3) Uani 0.374(6) 1 d D U P A 2
H22B H 1.019127 1.127710 0.970263 0.061 Uiso 0.374(6) 1 calc R U P A 2
C23C C 1.067(2) 1.2602(16) 0.9030(7) 0.048(2) Uani 0.374(6) 1 d D U P A 2
H23B H 1.131659 1.289387 0.918129 0.058 Uiso 0.374(6) 1 calc R U P A 2
C24C C 1.0200(18) 1.2942(13) 0.8511(7) 0.049(3) Uani 0.374(6) 1 d D U P A 2
H24B H 1.049595 1.351231 0.826649 0.059 Uiso 0.374(6) 1 calc R U P A 2
C25A C 0.9521(4) 0.6523(3) 0.9007(2) 0.0376(11) Uani 1 1 d . . . . .
C26A C 1.0364(4) 0.6132(3) 0.9446(2) 0.0382(11) Uani 1 1 d . . . . .
C27A C 1.1313(4) 0.5470(4) 0.9404(2) 0.0428(12) Uani 1 1 d . . . . .
C28A C 1.1461(5) 0.5169(4) 0.8915(3) 0.0477(14) Uani 1 1 d . . . . .
C29A C 1.0650(5) 0.5534(4) 0.8466(3) 0.0486(13) Uani 1 1 d . . . . .
C30A C 0.9705(5) 0.6211(4) 0.8518(2) 0.0419(12) Uani 1 1 d . . . . .
C31A C 0.3437(5) 0.8210(3) 0.82487(14) 0.0448(14) Uani 0.840(6) 1 d G U P B 1
C32A C 0.2723(5) 0.7475(3) 0.81259(18) 0.0630(18) Uani 0.840(6) 1 d G U P B 1
H32A H 0.254571 0.691501 0.840900 0.076 Uiso 0.840(6) 1 calc R U P B 1
C33A C 0.2273(5) 0.7578(3) 0.7580(2) 0.0722(19) Uani 0.840(6) 1 d G U P B 1
H33A H 0.179471 0.708618 0.749786 0.087 Uiso 0.840(6) 1 calc R U P B 1
C34A C 0.2537(5) 0.8415(3) 0.71569(15) 0.0624(18) Uani 0.840(6) 1 d G U P B 1
H34A H 0.223603 0.848360 0.679169 0.075 Uiso 0.840(6) 1 calc R U P B 1
C35A C 0.3251(5) 0.9150(3) 0.72797(16) 0.0637(18) Uani 0.840(6) 1 d G U P B 1
H35A H 0.342837 0.970987 0.699665 0.076 Uiso 0.840(6) 1 calc R U P B 1
C36A C 0.3701(5) 0.9047(3) 0.78256(18) 0.0588(16) Uani 0.840(6) 1 d G U P B 1
H36A H 0.417938 0.953872 0.790778 0.071 Uiso 0.840(6) 1 calc R U P B 1
C31C C 0.365(3) 0.814(2) 0.8259(8) 0.057(3) Uani 0.160(6) 1 d G U P B 2
C32C C 0.243(2) 0.796(2) 0.8094(11) 0.061(3) Uani 0.160(6) 1 d G U P B 2
H32C H 0.178541 0.777868 0.836449 0.073 Uiso 0.160(6) 1 calc R U P B 2
C33C C 0.219(2) 0.804(2) 0.7525(12) 0.064(3) Uani 0.160(6) 1 d G U P B 2
H33C H 0.137047 0.791831 0.741493 0.077 Uiso 0.160(6) 1 calc R U P B 2
C34C C 0.316(3) 0.831(2) 0.7122(9) 0.069(3) Uani 0.160(6) 1 d G U P B 2
H34C H 0.299048 0.836334 0.674087 0.082 Uiso 0.160(6) 1 calc R U P B 2
C35C C 0.438(2) 0.8490(19) 0.7287(9) 0.065(3) Uani 0.160(6) 1 d G U P B 2
H35C H 0.502544 0.866873 0.701637 0.078 Uiso 0.160(6) 1 calc R U P B 2
C36C C 0.462(2) 0.841(2) 0.7855(10) 0.060(3) Uani 0.160(6) 1 d G U P B 2
H36C H 0.544040 0.852910 0.796593 0.072 Uiso 0.160(6) 1 calc R U P B 2
F1B F 1.0362(3) 0.3751(3) 0.50142(14) 0.0604(9) Uani 1 1 d . . . . .
F2B F 1.2213(3) 0.4925(3) 0.51958(15) 0.0665(10) Uani 1 1 d . . . . .
F3B F 1.2505(3) 0.5214(3) 0.62362(18) 0.0684(10) Uani 1 1 d . . . . .
F4B F 1.0892(4) 0.4358(3) 0.70923(18) 0.0898(13) Uani 1 1 d . . . . .
F5B F 0.9037(4) 0.3177(3) 0.69207(14) 0.0705(10) Uani 1 1 d . . . . .
O1B O 0.3090(3) 0.2587(3) 0.58513(16) 0.0456(9) Uani 1 1 d . . . . .
H1OB H 0.322907 0.268320 0.550960 0.055 Uiso 1 1 calc R U . . .
N1B N 0.8183(4) 0.1089(3) 0.58269(18) 0.0392(10) Uani 1 1 d . . . . .
H1B H 0.738734 0.119289 0.574049 0.047 Uiso 1 1 calc R U . . .
N2B N 0.6419(4) 0.2352(3) 0.58803(19) 0.0427(10) Uani 1 1 d . . . . .
C1B C 0.5511(4) 0.0510(3) 0.6153(2) 0.0375(11) Uani 1 1 d . . . . .
H1BA H 0.610510 0.068711 0.638745 0.045 Uiso 1 1 calc R U . . .
C2B C 0.4369(5) 0.1064(4) 0.6010(2) 0.0399(11) Uani 1 1 d . . . . .
C3B C 0.3431(5) 0.0721(4) 0.5714(2) 0.0426(12) Uani 1 1 d . . . . .
H3BA H 0.270043 0.110235 0.559834 0.051 Uiso 1 1 calc R U . . .
C4BA C 0.4731(5) -0.0682(4) 0.5698(2) 0.0400(11) Uani 1 1 d . . . . .
C4BB C 0.5745(4) -0.0296(3) 0.5943(2) 0.0377(11) Uani 1 1 d . . . . .
C4B C 0.3560(5) -0.0172(4) 0.5587(2) 0.0444(12) Uani 1 1 d . . . . .
H4BA H 0.288413 -0.042797 0.543050 0.053 Uiso 1 1 calc R U . . .
C5B C 0.4428(5) -0.2293(4) 0.5430(2) 0.0468(13) Uani 1 1 d . . . . .
H5BA H 0.357223 -0.216277 0.533319 0.056 Uiso 1 1 calc R U . . .
C6B C 0.5001(6) -0.3156(4) 0.5386(2) 0.0484(13) Uani 1 1 d . . . . .
H6BA H 0.452986 -0.361214 0.526434 0.058 Uiso 1 1 calc R U . . .
C7B C 0.6308(6) -0.3347(4) 0.5528(2) 0.0508(14) Uani 1 1 d . . . . .
H7BA H 0.670301 -0.392264 0.549339 0.061 Uiso 1 1 calc R U . . .
C8BA C 0.5119(5) -0.1629(4) 0.5615(2) 0.0403(11) Uani 1 1 d . . . . .
C8BB C 0.6423(5) -0.1818(4) 0.5777(2) 0.0406(11) Uani 1 1 d . . . . .
C8B C 0.6991(5) -0.2672(3) 0.5717(2) 0.0431(12) Uani 1 1 d . . . . .
H8BA H 0.785208 -0.279642 0.580552 0.052 Uiso 1 1 calc R U . . .
C9B C 0.6911(5) -0.0926(3) 0.5941(2) 0.0394(11) Uani 1 1 d . . . . .
C10B C 0.8176(5) -0.0728(3) 0.5970(2) 0.0410(12) Uani 1 1 d . . . . .
C11B C 0.8775(5) 0.0190(3) 0.5950(2) 0.0403(12) Uani 1 1 d . . . . .
C12B C 1.0088(5) 0.0362(4) 0.6028(3) 0.0472(13) Uani 1 1 d . . . . .
H12B H 1.074064 -0.010769 0.610382 0.057 Uiso 1 1 calc R U . . .
C13B C 1.0225(5) 0.1341(4) 0.5973(2) 0.0433(12) Uani 1 1 d . . . . .
H13B H 1.098921 0.164631 0.600616 0.052 Uiso 1 1 calc R U . . .
C14B C 0.9027(5) 0.1807(4) 0.5859(2) 0.0409(12) Uani 1 1 d . . . . .
C15B C 0.8614(5) 0.2765(3) 0.5866(2) 0.0389(11) Uani 1 1 d . . . . .
C16B C 0.7345(5) 0.3032(3) 0.5884(2) 0.0428(12) Uani 1 1 d . . . . .
C17B C 0.6719(5) 0.3891(4) 0.6006(2) 0.0465(13) Uani 1 1 d . . . . .
H17C H 0.711038 0.446573 0.602176 0.056 Uiso 1 1 calc R U . . .
C18B C 0.5475(5) 0.3686(4) 0.6090(2) 0.0497(13) Uani 1 1 d . . . . .
H18B H 0.482837 0.408960 0.617387 0.060 Uiso 1 1 calc R U . . .
C19B C 0.5337(5) 0.2692(3) 0.6021(2) 0.0386(11) Uani 1 1 d . . . . .
C20B C 0.4164(5) 0.2057(4) 0.6160(2) 0.0397(11) Uani 1 1 d . . . . .
S1B S 1.0125(4) -0.1639(3) 0.55043(16) 0.0613(11) Uani 0.633(6) 1 d D U P C 1
C21B C 0.9124(16) -0.1518(10) 0.6049(6) 0.0408(18) Uani 0.633(6) 1 d D U P C 1
C22B C 0.941(2) -0.2268(14) 0.6545(6) 0.049(2) Uani 0.633(6) 1 d D U P C 1
H22C H 0.904001 -0.234277 0.690279 0.059 Uiso 0.633(6) 1 calc R U P C 1
C23B C 1.0445(14) -0.2929(9) 0.6377(5) 0.052(2) Uani 0.633(6) 1 d D U P C 1
H23C H 1.079671 -0.348141 0.662302 0.062 Uiso 0.633(6) 1 calc R U P C 1
C24B C 1.0773(13) -0.2606(9) 0.5833(4) 0.054(2) Uani 0.633(6) 1 d D U P C 1
H24C H 1.135871 -0.294331 0.565909 0.065 Uiso 0.633(6) 1 calc R U P C 1
S1D S 0.9257(9) -0.2402(6) 0.6643(3) 0.0476(15) Uani 0.367(6) 1 d D U P C 2
C21D C 0.921(3) -0.1574(19) 0.5992(9) 0.048(3) Uani 0.367(6) 1 d D U P C 2
C22D C 1.024(3) -0.1783(19) 0.5646(8) 0.051(3) Uani 0.367(6) 1 d D U P C 2
H22D H 1.047560 -0.140964 0.528902 0.061 Uiso 0.367(6) 1 calc R U P C 2
C23D C 1.087(2) -0.2740(17) 0.5975(8) 0.054(3) Uani 0.367(6) 1 d D U P C 2
H23D H 1.154857 -0.305434 0.583748 0.065 Uiso 0.367(6) 1 calc R U P C 2
C24D C 1.033(2) -0.3062(15) 0.6484(8) 0.052(3) Uani 0.367(6) 1 d D U P C 2
H24D H 1.057311 -0.365025 0.673000 0.063 Uiso 0.367(6) 1 calc R U P C 2
C25B C 0.9625(5) 0.3431(3) 0.5956(2) 0.0377(11) Uani 1 1 d . . . . .
C26B C 1.0466(5) 0.3888(4) 0.5531(2) 0.0430(12) Uani 1 1 d . . . . .
C27B C 1.1426(5) 0.4486(4) 0.5627(3) 0.0466(13) Uani 1 1 d . . . . .
C28B C 1.1560(5) 0.4645(4) 0.6147(3) 0.0507(14) Uani 1 1 d . . . . .
C29B C 1.0753(6) 0.4210(4) 0.6580(2) 0.0517(14) Uani 1 1 d . . . . .
C30B C 0.9806(5) 0.3612(4) 0.6482(3) 0.0529(14) Uani 1 1 d . . . . .
C31B C 0.3843(5) 0.1919(4) 0.6789(2) 0.0476(13) Uani 1 1 d . . . . .
C32B C 0.4866(6) 0.1807(4) 0.7176(3) 0.0620(16) Uani 1 1 d . . . . .
H32B H 0.571277 0.181213 0.705125 0.074 Uiso 1 1 calc R U . . .
C33B C 0.4569(8) 0.1687(5) 0.7758(3) 0.0738(19) Uani 1 1 d . . . . .
H33B H 0.522909 0.160578 0.801865 0.089 Uiso 1 1 calc R U . . .
C34B C 0.3321(7) 0.1688(5) 0.7943(3) 0.0700(18) Uani 1 1 d . . . . .
H34B H 0.313484 0.161454 0.832606 0.084 Uiso 1 1 calc R U . . .
C35B C 0.2367(7) 0.1798(6) 0.7564(3) 0.085(2) Uani 1 1 d . . . . .
H35B H 0.152026 0.177382 0.769119 0.102 Uiso 1 1 calc R U . . .
C36B C 0.2631(6) 0.1948(5) 0.6976(3) 0.0690(18) Uani 1 1 d . . . . .
H36B H 0.196065 0.206635 0.671967 0.083 Uiso 1 1 calc R U . . .

loop_
_atom_site_aniso_label
_atom_site_aniso_U_11
_atom_site_aniso_U_22
_atom_site_aniso_U_33
_atom_site_aniso_U_23
_atom_site_aniso_U_13
_atom_site_aniso_U_12
F1A 0.0563(18) 0.0501(18) 0.056(2) -0.0159(16) -0.0091(15) -0.0003(14)
F2A 0.0517(18) 0.0531(19) 0.071(2) -0.0072(17) -0.0167(17) 0.0024(15)
F3A 0.0483(17) 0.0471(18) 0.100(3) -0.0226(19) -0.0054(18) 0.0101(15)
F4A 0.070(2) 0.064(2) 0.070(2) -0.0369(19) 0.0037(18) 0.0022(17)
F5A 0.0592(18) 0.061(2) 0.0513(19) -0.0164(16) -0.0125(16) 0.0061(16)
O1A 0.0319(17) 0.045(2) 0.051(2) 0.0042(18) -0.0007(15) -0.0132(15)
N1A 0.033(2) 0.030(2) 0.050(3) -0.0080(19) 0.0020(18) -0.0043(16)
N2A 0.034(2) 0.033(2) 0.055(3) -0.015(2) -0.0014(19) -0.0060(17)
C1A 0.032(2) 0.038(3) 0.035(3) -0.001(2) -0.004(2) -0.002(2)
C2A 0.036(2) 0.040(3) 0.038(3) -0.003(2) -0.012(2) -0.005(2)
C3A 0.032(2) 0.051(3) 0.038(3) -0.002(2) -0.006(2) -0.001(2)
C4AA 0.034(2) 0.028(2) 0.035(3) 0.000(2) -0.006(2) -0.0039(19)
C4AB 0.032(2) 0.036(3) 0.049(3) -0.006(2) -0.012(2) 0.005(2)
C4A 0.040(3) 0.052(3) 0.037(3) -0.014(2) -0.005(2) 0.008(2)
C5A 0.048(3) 0.050(3) 0.044(3) -0.012(3) -0.008(2) 0.007(2)
C6A 0.055(3) 0.048(3) 0.050(3) -0.019(3) -0.007(3) 0.013(3)
C7A 0.056(3) 0.038(3) 0.049(3) -0.009(2) -0.004(3) 0.007(2)
C8AA 0.041(3) 0.038(3) 0.036(3) -0.006(2) -0.007(2) 0.004(2)
C8AB 0.042(3) 0.032(2) 0.038(3) -0.004(2) -0.004(2) -0.001(2)
C8A 0.043(3) 0.037(3) 0.055(3) -0.009(2) -0.003(2) 0.000(2)
C9A 0.034(2) 0.035(2) 0.033(3) -0.003(2) -0.003(2) -0.0018(19)
C10A 0.036(2) 0.033(2) 0.041(3) -0.009(2) -0.001(2) -0.010(2)
C11A 0.038(2) 0.031(2) 0.050(3) -0.010(2) -0.004(2) -0.007(2)
C12A 0.035(2) 0.035(3) 0.063(4) -0.014(2) -0.002(2) -0.012(2)
C13A 0.034(2) 0.032(3) 0.067(4) -0.014(3) -0.007(2) -0.001(2)
C14A 0.028(2) 0.037(3) 0.045(3) -0.012(2) -0.003(2) -0.0021(19)
C15A 0.041(3) 0.031(2) 0.042(3) -0.009(2) -0.003(2) -0.008(2)
C16A 0.040(3) 0.042(3) 0.042(3) -0.011(2) 0.000(2) -0.007(2)
C17A 0.047(3) 0.028(2) 0.059(3) -0.011(2) 0.000(3) -0.012(2)
C18A 0.045(3) 0.044(3) 0.058(4) -0.018(3) -0.002(3) -0.014(2)
C19A 0.039(3) 0.038(3) 0.039(3) -0.008(2) 0.001(2) -0.010(2)
C20A 0.038(2) 0.044(3) 0.032(3) -0.006(2) -0.003(2) -0.009(2)
S1A 0.0507(15) 0.0439(14) 0.0647(19) -0.0138(15) -0.0042(14) -0.0100(11)
C21A 0.042(4) 0.032(3) 0.051(4) -0.013(3) 0.002(3) -0.007(3)
C22A 0.049(4) 0.038(4) 0.058(4) -0.009(4) 0.001(4) -0.005(4)
C23A 0.052(4) 0.038(4) 0.064(4) -0.008(4) 0.009(4) -0.013(3)
C24A 0.044(3) 0.038(4) 0.065(5) -0.013(4) 0.004(4) -0.016(3)
S1C 0.060(3) 0.035(3) 0.058(3) -0.011(2) 0.011(2) -0.014(2)
C21C 0.047(4) 0.035(4) 0.056(4) -0.011(4) 0.005(4) -0.009(4)
C22C 0.049(5) 0.041(4) 0.061(5) -0.008(4) 0.005(4) -0.010(4)
C23C 0.045(4) 0.036(4) 0.062(5) -0.007(5) 0.004(4) -0.014(4)
C24C 0.051(5) 0.035(5) 0.060(5) -0.008(4) 0.010(4) -0.011(4)
C25A 0.034(2) 0.028(2) 0.051(3) -0.009(2) -0.002(2) -0.0059(19)
C26A 0.037(2) 0.036(3) 0.044(3) -0.011(2) 0.000(2) -0.012(2)
C27A 0.033(2) 0.033(3) 0.058(3) -0.003(2) -0.008(2) -0.001(2)
C28A 0.039(3) 0.028(3) 0.078(4) -0.016(3) 0.000(3) 0.001(2)
C29A 0.046(3) 0.046(3) 0.060(4) -0.023(3) 0.001(3) -0.003(2)
C30A 0.040(3) 0.037(3) 0.047(3) -0.008(2) -0.007(2) 0.002(2)
C31A 0.051(3) 0.036(3) 0.044(3) -0.001(2) -0.006(3) -0.013(2)
C32A 0.078(4) 0.048(3) 0.057(3) 0.001(3) -0.027(3) -0.028(3)
C33A 0.091(4) 0.055(4) 0.064(3) 0.000(3) -0.026(3) -0.035(3)
C34A 0.075(4) 0.052(3) 0.055(3) -0.002(3) -0.022(3) -0.025(3)
C35A 0.085(4) 0.048(3) 0.052(3) 0.002(3) -0.019(3) -0.027(3)
C36A 0.075(4) 0.043(3) 0.053(3) 0.001(3) -0.018(3) -0.019(3)
C31C 0.068(5) 0.043(5) 0.053(5) 0.003(5) -0.017(4) -0.021(5)
C32C 0.074(5) 0.047(5) 0.056(4) 0.002(5) -0.021(5) -0.027(5)
C33C 0.081(5) 0.050(5) 0.057(4) 0.001(5) -0.024(4) -0.028(5)
C34C 0.085(5) 0.055(5) 0.058(5) 0.003(5) -0.020(4) -0.024(5)
C35C 0.080(5) 0.051(5) 0.057(5) 0.003(5) -0.016(5) -0.020(5)
C36C 0.071(5) 0.047(5) 0.055(5) 0.004(5) -0.013(5) -0.016(5)
F1B 0.067(2) 0.066(2) 0.051(2) -0.0185(17) 0.0090(16) -0.0170(17)
F2B 0.058(2) 0.064(2) 0.074(2) -0.0105(19) 0.0230(18) -0.0183(17)
F3B 0.0504(18) 0.058(2) 0.105(3) -0.035(2) -0.0013(19) -0.0139(16)
F4B 0.103(3) 0.106(3) 0.075(3) -0.046(3) 0.003(2) -0.039(3)
F5B 0.086(2) 0.078(2) 0.050(2) -0.0199(18) 0.0182(18) -0.039(2)
O1B 0.0387(18) 0.047(2) 0.048(2) -0.0064(19) -0.0031(16) 0.0077(15)
N1B 0.033(2) 0.032(2) 0.054(3) -0.0119(19) -0.0029(19) 0.0014(17)
N2B 0.038(2) 0.033(2) 0.057(3) -0.011(2) -0.003(2) 0.0024(18)
C1B 0.034(2) 0.032(2) 0.041(3) 0.001(2) 0.004(2) -0.0005(19)
C2B 0.037(2) 0.039(3) 0.041(3) -0.006(2) 0.007(2) -0.005(2)
C3B 0.033(2) 0.045(3) 0.046(3) -0.006(2) 0.006(2) 0.000(2)
C4BA 0.039(3) 0.037(3) 0.042(3) -0.005(2) 0.008(2) -0.011(2)
C4BB 0.033(2) 0.034(3) 0.043(3) -0.003(2) 0.003(2) -0.008(2)
C4B 0.035(2) 0.053(3) 0.046(3) -0.012(3) 0.003(2) -0.007(2)
C5B 0.047(3) 0.050(3) 0.045(3) -0.014(3) 0.000(2) -0.012(2)
C6B 0.067(4) 0.035(3) 0.046(3) -0.014(2) 0.004(3) -0.015(2)
C7B 0.061(3) 0.034(3) 0.055(3) -0.006(3) 0.002(3) -0.008(2)
C8BA 0.042(3) 0.037(3) 0.041(3) -0.009(2) 0.003(2) -0.010(2)
C8BB 0.047(3) 0.035(3) 0.036(3) -0.004(2) 0.001(2) -0.007(2)
C8B 0.048(3) 0.032(3) 0.047(3) -0.005(2) -0.004(2) -0.001(2)
C9B 0.045(3) 0.030(2) 0.040(3) -0.005(2) -0.002(2) 0.001(2)
C10B 0.040(3) 0.031(2) 0.050(3) -0.006(2) 0.000(2) 0.001(2)
C11B 0.040(3) 0.034(3) 0.047(3) -0.009(2) -0.003(2) 0.002(2)
C12B 0.041(3) 0.041(3) 0.062(4) -0.019(3) -0.004(3) 0.005(2)
C13B 0.030(2) 0.038(3) 0.063(4) -0.014(3) -0.003(2) -0.001(2)
C14B 0.037(2) 0.035(3) 0.050(3) -0.009(2) 0.004(2) -0.009(2)
C15B 0.042(3) 0.033(3) 0.040(3) -0.007(2) 0.001(2) 0.000(2)
C16B 0.049(3) 0.030(2) 0.048(3) -0.007(2) -0.002(2) -0.001(2)
C17B 0.050(3) 0.031(3) 0.057(3) -0.009(2) 0.000(3) 0.002(2)
C18B 0.048(3) 0.041(3) 0.058(4) -0.010(3) 0.002(3) 0.003(2)
C19B 0.040(3) 0.034(3) 0.040(3) -0.006(2) -0.004(2) 0.004(2)
C20B 0.038(2) 0.038(3) 0.037(3) -0.001(2) -0.001(2) 0.008(2)
S1B 0.0637(18) 0.0435(17) 0.075(2) -0.0135(15) 0.0146(18) 0.0022(12)
C21B 0.044(3) 0.030(3) 0.054(4) -0.021(3) -0.006(3) 0.002(3)
C22B 0.054(4) 0.034(4) 0.061(4) -0.016(4) -0.007(4) 0.001(4)
C23B 0.054(4) 0.033(4) 0.069(4) -0.013(3) -0.018(4) 0.005(3)
C24B 0.052(4) 0.039(4) 0.073(5) -0.019(4) -0.004(4) 0.011(3)
S1D 0.053(3) 0.031(3) 0.058(3) -0.008(2) -0.013(2) 0.003(2)
C21D 0.049(4) 0.033(4) 0.061(5) -0.013(4) -0.006(4) 0.005(4)
C22D 0.054(4) 0.035(5) 0.065(5) -0.014(4) -0.005(4) 0.005(4)
C23D 0.056(4) 0.036(4) 0.071(5) -0.014(4) -0.004(4) 0.006(4)
C24D 0.054(4) 0.034(4) 0.068(5) -0.011(4) -0.012(4) 0.004(4)
C25B 0.040(2) 0.030(2) 0.044(3) -0.009(2) 0.001(2) -0.001(2)
C26B 0.043(3) 0.039(3) 0.050(3) -0.015(2) 0.006(2) 0.001(2)
C27B 0.037(3) 0.037(3) 0.064(4) -0.008(3) 0.005(3) -0.002(2)
C28B 0.044(3) 0.036(3) 0.075(4) -0.020(3) -0.002(3) -0.006(2)
C29B 0.061(3) 0.050(3) 0.047(3) -0.018(3) -0.002(3) -0.007(3)
C30B 0.052(3) 0.051(3) 0.054(4) -0.010(3) 0.008(3) -0.009(3)
C31B 0.055(3) 0.038(3) 0.049(3) -0.010(2) 0.001(3) 0.006(2)
C32B 0.066(4) 0.056(4) 0.057(4) -0.001(3) -0.005(3) -0.002(3)
C33B 0.088(5) 0.063(4) 0.061(4) 0.002(3) -0.008(4) -0.007(4)
C34B 0.087(5) 0.074(5) 0.046(4) -0.011(3) 0.004(4) 0.007(4)
C35B 0.066(4) 0.117(7) 0.086(6) -0.052(5) 0.023(4) -0.009(4)
C36B 0.052(3) 0.096(5) 0.067(4) -0.034(4) 0.000(3) 0.009(3)

loop_
_atom_type_symbol
_atom_type_description
_atom_type_scat_dispersion_real
_atom_type_scat_dispersion_imag
_atom_type_scat_source
C C 0.0033 0.0016 'International Tables Vol C Tables 4.2.6.8 and 6.1.1.4'
H H 0.0000 0.0000 'International Tables Vol C Tables 4.2.6.8 and 6.1.1.4'
Cl Cl 0.1484 0.1585 'International Tables Vol C Tables 4.2.6.8 and 6.1.1.4'
F F 0.0171 0.0103 'International Tables Vol C Tables 4.2.6.8 and 6.1.1.4'
N N 0.0061 0.0033 'International Tables Vol C Tables 4.2.6.8 and 6.1.1.4'
O O 0.0106 0.0060 'International Tables Vol C Tables 4.2.6.8 and 6.1.1.4'
S S 0.1246 0.1234 'International Tables Vol C Tables 4.2.6.8 and 6.1.1.4'

loop_
_geom_angle_atom_site_label_1
_geom_angle_atom_site_label_2
_geom_angle_atom_site_label_3
_geom_angle
C20A O1A H1A' 109.5
C11A N1A C14A 110.9(4)
C11A N1A H1A 124.6
C14A N1A H1A 124.6
C19A N2A C16A 107.5(4)
C4AA C1A C2A 119.9(5)
C4AA C1A H1AA 120.1
C2A C1A H1AA 120.1
C3A C2A C1A 117.8(5)
C3A C2A C20A 120.1(4)
C1A C2A C20A 122.0(5)
C4A C3A C2A 122.4(5)
C4A C3A H3AA 118.8
C2A C3A H3AA 118.8
C1A C4AA C4AB 119.0(4)
C1A C4AA C9A 131.7(4)
C4AB C4AA C9A 109.0(4)
C4A C4AB C4AA 121.0(5)
C4A C4AB C8AA 130.4(5)
C4AA C4AB C8AA 108.5(4)
C4AB C4A C3A 118.4(5)
C4AB C4A H4AA 120.8
C3A C4A H4AA 120.8
C6A C5A C8AA 119.4(5)
C6A C5A H5AA 120.3
C8AA C5A H5AA 120.3
C5A C6A C7A 120.2(5)
C5A C6A H6AA 119.9
C7A C6A H6AA 119.9
C6A C7A C8A 121.4(5)
C6A C7A H7AA 119.3
C8A C7A H7AA 119.3
C5A C8AA C8AB 121.6(5)
C5A C8AA C4AB 129.8(5)
C8AB C8AA C4AB 108.6(4)
C8A C8AB C8AA 117.7(5)
C8A C8AB C9A 133.6(5)
C8AA C8AB C9A 108.6(4)
C7A C8A C8AB 119.6(5)
C7A C8A H8AA 120.2
C8AB C8A H8AA 120.2
C10A C9A C8AB 124.4(4)
C10A C9A C4AA 130.2(4)
C8AB C9A C4AA 104.3(4)
C9A C10A C21A 119.6(11)
C9A C10A C11A 129.8(4)
C21A C10A C11A 110.6(11)
C9A C10A C21C 121.3(18)
C11A C10A C21C 108.7(18)
N1A C11A C12A 106.1(4)
N1A C11A C10A 125.8(4)
C12A C11A C10A 128.0(4)
C13A C12A C11A 109.5(4)
C13A C12A H12A 125.3
C11A C12A H12A 125.3
C12A C13A C14A 106.8(4)
C12A C13A H13A 126.6
C14A C13A H13A 126.6
N1A C14A C13A 106.5(4)
N1A C14A C15A 122.9(4)
C13A C14A C15A 130.1(4)
C16A C15A C14A 122.1(4)
C16A C15A C25A 120.1(4)
C14A C15A C25A 117.5(4)
N2A C16A C15A 117.8(4)
N2A C16A C17A 109.7(4)
C15A C16A C17A 132.1(5)
C18A C17A C16A 105.4(5)
C18A C17A H17A 127.3
C16A C17A H17A 127.3
C17A C18A C19A 107.2(4)
C17A C18A H18A 126.4
C19A C18A H18A 126.4
N2A C19A C18A 110.1(4)
N2A C19A C20A 121.1(4)
C18A C19A C20A 128.7(4)
O1A C20A C31C 109.3(11)
O1A C20A C19A 106.6(4)
C31C C20A C19A 102.3(13)
O1A C20A C2A 110.2(4)
C31C C20A C2A 115.1(12)
C19A C20A C2A 112.7(4)
O1A C20A C31A 104.2(4)
C19A C20A C31A 110.8(4)
C2A C20A C31A 111.9(4)
C24A S1A C21A 95.8(4)
C22A C21A C10A 128.9(11)
C22A C21A S1A 109.5(5)
C10A C21A S1A 121.3(8)
C21A C22A C23A 107.0(9)
C21A C22A H22A 126.5
C23A C22A H22A 126.5
C24A C23A C22A 110.9(8)
C24A C23A H23A 124.5
C22A C23A H23A 124.5
C23A C24A S1A 116.6(7)
C23A C24A H24A 121.7
S1A C24A H24A 121.7
C24C S1C C21C 95.9(5)
C22C C21C C10A 136.7(12)
C22C C21C S1C 109.3(6)
C10A C21C S1C 113.7(10)
C21C C22C C23C 106.9(9)
C21C C22C H22B 126.5
C23C C22C H22B 126.5
C24C C23C C22C 111.0(9)
C24C C23C H23B 124.5
C22C C23C H23B 124.5
C23C C24C S1C 116.3(8)
C23C C24C H24B 121.8
S1C C24C H24B 121.8
C30A C25A C26A 115.7(4)
C30A C25A C15A 122.0(4)
C26A C25A C15A 122.3(5)
F1A C26A C27A 118.2(4)
F1A C26A C25A 119.1(4)
C27A C26A C25A 122.7(5)
F2A C27A C26A 120.3(5)
F2A C27A C28A 119.7(4)
C26A C27A C28A 120.1(5)
F3A C28A C27A 120.9(5)
F3A C28A C29A 119.5(5)
C27A C28A C29A 119.6(5)
F4A C29A C28A 120.3(5)
F4A C29A C30A 120.5(5)
C28A C29A C30A 119.1(5)
F5A C30A C25A 119.9(4)
F5A C30A C29A 117.3(5)
C25A C30A C29A 122.7(5)
C32A C31A C36A 120.0
C32A C31A C20A 118.3(3)
C36A C31A C20A 121.7(3)
C33A C32A C31A 120.0
C33A C32A H32A 120.0
C31A C32A H32A 120.0
C34A C33A C32A 120.0
C34A C33A H33A 120.0
C32A C33A H33A 120.0
C33A C34A C35A 120.0
C33A C34A H34A 120.0
C35A C34A H34A 120.0
C36A C35A C34A 120.0
C36A C35A H35A 120.0
C34A C35A H35A 120.0
C35A C36A C31A 120.0
C35A C36A H36A 120.0
C31A C36A H36A 120.0
C32C C31C C36C 120.0
C32C C31C C20A 122.4(17)
C36C C31C C20A 117.6(17)
C33C C32C C31C 120.0
C33C C32C H32C 120.0
C31C C32C H32C 120.0
C32C C33C C34C 120.0
C32C C33C H33C 120.0
C34C C33C H33C 120.0
C35C C34C C33C 120.0
C35C C34C H34C 120.0
C33C C34C H34C 120.0
C36C C35C C34C 120.0
C36C C35C H35C 120.0
C34C C35C H35C 120.0
C35C C36C C31C 120.0
C35C C36C H36C 120.0
C31C C36C H36C 120.0
C20B O1B H1OB 109.5
C11B N1B C14B 111.2(4)
C11B N1B H1B 124.4
C14B N1B H1B 124.4
C19B N2B C16B 107.7(4)
C4BB C1B C2B 119.8(5)
C4BB C1B H1BA 120.1
C2B C1B H1BA 120.1
C3B C2B C1B 118.9(5)
C3B C2B C20B 119.8(4)
C1B C2B C20B 121.2(4)
C4B C3B C2B 121.6(5)
C4B C3B H3BA 119.2
C2B C3B H3BA 119.2
C4B C4BA C4BB 120.4(5)
C4B C4BA C8BA 130.1(5)
C4BB C4BA C8BA 109.5(4)
C1B C4BB C4BA 119.2(4)
C1B C4BB C9B 132.4(4)
C4BA C4BB C9B 108.3(4)
C3B C4B C4BA 118.6(5)
C3B C4B H4BA 120.7
C4BA C4B H4BA 120.7
C8BA C5B C6B 119.9(5)
C8BA C5B H5BA 120.0
C6B C5B H5BA 120.0
C5B C6B C7B 119.8(5)
C5B C6B H6BA 120.1
C7B C6B H6BA 120.1
C8B C7B C6B 119.6(5)
C8B C7B H7BA 120.2
C6B C7B H7BA 120.2
C5B C8BA C8BB 121.2(5)
C5B C8BA C4BA 130.0(5)
C8BB C8BA C4BA 108.7(4)
C8B C8BB C8BA 118.1(5)
C8B C8BB C9B 134.0(5)
C8BA C8BB C9B 107.7(4)
C7B C8B C8BB 121.3(5)
C7B C8B H8BA 119.4
C8BB C8B H8BA 119.4
C10B C9B C4BB 130.5(4)
C10B C9B C8BB 123.9(4)
C4BB C9B C8BB 104.7(4)
C9B C10B C11B 129.2(4)
C9B C10B C21B 119.6(10)
C11B C10B C21B 111.2(9)
C9B C10B C21D 119.1(16)
C11B C10B C21D 111.6(16)
N1B C11B C12B 105.6(4)
N1B C11B C10B 126.3(4)
C12B C11B C10B 128.0(4)
C13B C12B C11B 108.1(4)
C13B C12B H12B 125.9
C11B C12B H12B 125.9
C12B C13B C14B 108.9(4)
C12B C13B H13B 125.5
C14B C13B H13B 125.5
N1B C14B C13B 106.0(4)
N1B C14B C15B 122.5(4)
C13B C14B C15B 130.7(5)
C16B C15B C14B 122.9(5)
C16B C15B C25B 120.0(4)
C14B C15B C25B 116.3(4)
C15B C16B N2B 119.0(4)
C15B C16B C17B 131.6(5)
N2B C16B C17B 108.4(4)
C18B C17B C16B 106.5(5)
C18B C17B H17C 126.7
C16B C17B H17C 126.7
C17B C18B C19B 106.0(5)
C17B C18B H18B 127.0
C19B C18B H18B 127.0
N2B C19B C18B 111.1(4)
N2B C19B C20B 121.4(4)
C18B C19B C20B 127.1(4)
O1B C20B C19B 108.2(4)
O1B C20B C31B 106.3(4)
C19B C20B C31B 108.0(4)
O1B C20B C2B 110.4(4)
C19B C20B C2B 112.1(4)
C31B C20B C2B 111.6(4)
C24B S1B C21B 95.9(4)
C22B C21B C10B 129.4(10)
C22B C21B S1B 109.5(5)
C10B C21B S1B 121.1(8)
C21B C22B C23B 107.0(9)
C21B C22B H22C 126.5
C23B C22B H22C 126.5
C24B C23B C22B 111.0(8)
C24B C23B H23C 124.5
C22B C23B H23C 124.5
C23B C24B S1B 116.4(7)
C23B C24B H24C 121.8
S1B C24B H24C 121.8
C24D S1D C21D 95.9(5)
C22D C21D C10B 137.6(13)
C22D C21D S1D 109.3(6)
C10B C21D S1D 112.5(10)
C21D C22D C23D 106.9(9)
C21D C22D H22D 126.5
C23D C22D H22D 126.5
C24D C23D C22D 111.0(8)
C24D C23D H23D 124.5
C22D C23D H23D 124.5
C23D C24D S1D 116.3(8)
C23D C24D H24D 121.8
S1D C24D H24D 121.8
C26B C25B C30B 115.6(5)
C26B C25B C15B 122.8(5)
C30B C25B C15B 121.5(5)
F1B C26B C25B 119.4(5)
F1B C26B C27B 118.5(5)
C25B C26B C27B 122.1(5)
F2B C27B C28B 120.0(5)
F2B C27B C26B 119.8(5)
C28B C27B C26B 120.2(5)
F3B C28B C27B 119.6(5)
F3B C28B C29B 120.5(6)
C27B C28B C29B 119.9(5)
F4B C29B C28B 120.0(5)
F4B C29B C30B 120.5(5)
C28B C29B C30B 119.5(5)
F5B C30B C29B 118.2(5)
F5B C30B C25B 119.0(5)
C29B C30B C25B 122.7(5)
C36B C31B C32B 119.7(6)
C36B C31B C20B 121.8(5)
C32B C31B C20B 118.4(5)
C33B C32B C31B 118.5(6)
C33B C32B H32B 120.8
C31B C32B H32B 120.8
C34B C33B C32B 120.9(7)
C34B C33B H33B 119.5
C32B C33B H33B 119.5
C35B C34B C33B 119.3(7)
C35B C34B H34B 120.4
C33B C34B H34B 120.4
C34B C35B C36B 121.3(7)
C34B C35B H35B 119.4
C36B C35B H35B 119.4
C31B C36B C35B 120.2(6)
C31B C36B H36B 119.9
C35B C36B H36B 119.9

loop_
_geom_bond_atom_site_label_1
_geom_bond_atom_site_label_2
_geom_bond_distance
F1A C26A 1.346(6)
F2A C27A 1.345(6)
F3A C28A 1.330(6)
F4A C29A 1.331(6)
F5A C30A 1.345(6)
O1A C20A 1.449(6)
O1A H1A' 0.8200
N1A C11A 1.360(6)
N1A C14A 1.375(6)
N1A H1A 0.8600
N2A C19A 1.310(6)
N2A C16A 1.378(6)
C1A C4AA 1.381(7)
C1A C2A 1.414(7)
C1A H1AA 0.9300
C2A C3A 1.400(7)
C2A C20A 1.539(7)
C3A C4A 1.380(7)
C3A H3AA 0.9300
C4AA C4AB 1.411(7)
C4AA C9A 1.497(6)
C4AB C4A 1.380(7)
C4AB C8AA 1.458(7)
C4A H4AA 0.9300
C5A C6A 1.367(8)
C5A C8AA 1.390(7)
C5A H5AA 0.9300
C6A C7A 1.389(8)
C6A H6AA 0.9300
C7A C8A 1.392(7)
C7A H7AA 0.9300
C8AA C8AB 1.424(7)
C8AB C8A 1.399(7)
C8AB C9A 1.494(7)
C8A H8AA 0.9300
C9A C10A 1.368(7)
C10A C21A 1.448(8)
C10A C11A 1.470(7)
C10A C21C 1.545(13)
C11A C12A 1.389(7)
C12A C13A 1.382(7)
C12A H12A 0.9300
C13A C14A 1.406(7)
C13A H13A 0.9300
C14A C15A 1.425(7)
C15A C16A 1.400(7)
C15A C25A 1.489(7)
C16A C17A 1.447(7)
C17A C18A 1.353(7)
C17A H17A 0.9300
C18A C19A 1.459(7)
C18A H18A 0.9300
C19A C20A 1.523(7)
C20A C31C 1.47(2)
C20A C31A 1.553(6)
S1A C24A 1.551(8)
S1A C21A 1.718(12)
C21A C22A 1.422(17)
C22A C23A 1.534(13)
C22A H22A 0.9300
C23A C24A 1.330(7)
C23A H23A 0.9300
C24A H24A 0.9300
S1C C24C 1.549(8)
S1C C21C 1.717(12)
C21C C22C 1.423(17)
C22C C23C 1.534(13)
C22C H22B 0.9300
C23C C24C 1.330(8)
C23C H23B 0.9300
C24C H24B 0.9300
C25A C30A 1.384(7)
C25A C26A 1.391(7)
C26A C27A 1.370(7)
C27A C28A 1.372(8)
C28A C29A 1.380(8)
C29A C30A 1.388(7)
C31A C32A 1.3900
C31A C36A 1.3900
C32A C33A 1.3900
C32A H32A 0.9300
C33A C34A 1.3900
C33A H33A 0.9300
C34A C35A 1.3900
C34A H34A 0.9300
C35A C36A 1.3900
C35A H35A 0.9300
C36A H36A 0.9300
C31C C32C 1.3900
C31C C36C 1.3900
C32C C33C 1.3900
C32C H32C 0.9300
C33C C34C 1.3900
C33C H33C 0.9300
C34C C35C 1.3900
C34C H34C 0.9300
C35C C36C 1.3900
C35C H35C 0.9300
C36C H36C 0.9300
F1B C26B 1.331(6)
F2B C27B 1.351(6)
F3B C28B 1.343(6)
F4B C29B 1.329(7)
F5B C30B 1.351(6)
O1B C20B 1.447(6)
O1B H1OB 0.8200
N1B C11B 1.370(6)
N1B C14B 1.378(6)
N1B H1B 0.8600
N2B C19B 1.293(6)
N2B C16B 1.382(7)
C1B C4BB 1.383(7)
C1B C2B 1.412(7)
C1B H1BA 0.9300
C2B C3B 1.393(7)
C2B C20B 1.553(7)
C3B C4B 1.383(7)
C3B H3BA 0.9300
C4BA C4B 1.402(7)
C4BA C4BB 1.410(7)
C4BA C8BA 1.457(7)
C4BB C9B 1.496(7)
C4B H4BA 0.9300
C5B C8BA 1.367(7)
C5B C6B 1.380(8)
C5B H5BA 0.9300
C6B C7B 1.416(8)
C6B H6BA 0.9300
C7B C8B 1.379(8)
C7B H7BA 0.9300
C8BA C8BB 1.423(7)
C8BB C8B 1.379(7)
C8BB C9B 1.521(7)
C8B H8BA 0.9300
C9B C10B 1.362(7)
C10B C11B 1.448(7)
C10B C21B 1.456(8)
C10B C21D 1.590(14)
C11B C12B 1.421(7)
C12B C13B 1.372(7)
C12B H12B 0.9300
C13B C14B 1.399(7)
C13B H13B 0.9300
C14B C15B 1.423(7)
C15B C16B 1.373(7)
C15B C25B 1.487(7)
C16B C17B 1.464(7)
C17B C18B 1.337(8)
C17B H17C 0.9300
C18B C19B 1.472(7)
C18B H18B 0.9300
C19B C20B 1.518(7)
C20B C31B 1.528(7)
S1B C24B 1.550(7)
S1B C21B 1.718(12)
C21B C22B 1.423(17)
C22B C23B 1.534(13)
C22B H22C 0.9300
C23B C24B 1.330(7)
C23B H23C 0.9300
C24B H24C 0.9300
S1D C24D 1.549(8)
S1D C21D 1.718(12)
C21D C22D 1.423(17)
C22D C23D 1.534(13)
C22D H22D 0.9300
C23D C24D 1.330(8)
C23D H23D 0.9300
C24D H24D 0.9300
C25B C26B 1.384(7)
C25B C30B 1.386(8)
C26B C27B 1.386(7)
C27B C28B 1.354(8)
C28B C29B 1.366(8)
C29B C30B 1.379(8)
C31B C36B 1.341(8)
C31B C32B 1.416(8)
C32B C33B 1.415(9)
C32B H32B 0.9300
C33B C34B 1.371(10)
C33B H33B 0.9300
C34B C35B 1.349(10)
C34B H34B 0.9300
C35B C36B 1.418(10)
C35B H35B 0.9300
C36B H36B 0.9300

loop_
_geom_torsion_atom_site_label_1
_geom_torsion_atom_site_label_2
_geom_torsion_atom_site_label_3
_geom_torsion_atom_site_label_4
_geom_torsion
C4AA C1A C2A C3A 8.7(7)
C4AA C1A C2A C20A -170.3(4)
C1A C2A C3A C4A 1.5(7)
C20A C2A C3A C4A -179.5(4)
C2A C1A C4AA C4AB -14.7(7)
C2A C1A C4AA C9A 171.5(5)
C1A C4AA C4AB C4A 10.9(7)
C9A C4AA C4AB C4A -174.0(4)
C1A C4AA C4AB C8AA -166.7(4)
C9A C4AA C4AB C8AA 8.4(5)
C4AA C4AB C4A C3A -0.9(7)
C8AA C4AB C4A C3A 176.2(5)
C2A C3A C4A C4AB -5.3(7)
C8AA C5A C6A C7A -1.6(8)
C5A C6A C7A C8A 0.6(8)
C6A C5A C8AA C8AB 0.9(8)
C6A C5A C8AA C4AB -177.1(5)
C4A C4AB C8AA C5A -1.9(9)
C4AA C4AB C8AA C5A 175.5(5)
C4A C4AB C8AA C8AB 179.9(5)
C4AA C4AB C8AA C8AB -2.7(6)
C5A C8AA C8AB C8A 0.8(7)
C4AB C8AA C8AB C8A 179.1(4)
C5A C8AA C8AB C9A 177.6(4)
C4AB C8AA C8AB C9A -4.0(5)
C6A C7A C8A C8AB 1.1(8)
C8AA C8AB C8A C7A -1.7(7)
C9A C8AB C8A C7A -177.7(5)
C8A C8AB C9A C10A 15.8(9)
C8AA C8AB C9A C10A -160.4(5)
C8A C8AB C9A C4AA -175.1(5)
C8AA C8AB C9A C4AA 8.7(5)
C1A C4AA C9A C10A -28.0(9)
C4AB C4AA C9A C10A 157.7(5)
C1A C4AA C9A C8AB 163.8(5)
C4AB C4AA C9A C8AB -10.4(5)
C8AB C9A C10A C21A -18.4(10)
C4AA C9A C10A C21A 175.5(8)
C8AB C9A C10A C11A 159.1(5)
C4AA C9A C10A C11A -7.0(9)
C8AB C9A C10A C21C -14.6(11)
C4AA C9A C10A C21C 179.3(10)
C14A N1A C11A C12A -4.0(6)
C14A N1A C11A C10A 177.0(5)
C9A C10A C11A N1A -5.9(9)
C21A C10A C11A N1A 171.8(8)
C21C C10A C11A N1A 168.4(10)
C9A C10A C11A C12A 175.3(6)
C21A C10A C11A C12A -7.0(10)
C21C C10A C11A C12A -10.4(12)
N1A C11A C12A C13A 1.6(6)
C10A C11A C12A C13A -179.4(5)
C11A C12A C13A C14A 1.2(7)
C11A N1A C14A C13A 4.7(6)
C11A N1A C14A C15A -168.0(5)
C12A C13A C14A N1A -3.5(6)
C12A C13A C14A C15A 168.4(5)
N1A C14A C15A C16A 8.4(8)
C13A C14A C15A C16A -162.4(6)
N1A C14A C15A C25A -178.5(4)
C13A C14A C15A C25A 10.7(8)
C19A N2A C16A C15A 172.0(5)
C19A N2A C16A C17A -1.6(6)
C14A C15A C16A N2A -1.4(8)
C25A C15A C16A N2A -174.4(5)
C14A C15A C16A C17A 170.4(5)
C25A C15A C16A C17A -2.5(9)
N2A C16A C17A C18A 0.6(6)
C15A C16A C17A C18A -171.8(6)
C16A C17A C18A C19A 0.5(6)
C16A N2A C19A C18A 1.9(6)
C16A N2A C19A C20A -176.1(4)
C17A C18A C19A N2A -1.6(6)
C17A C18A C19A C20A 176.3(5)
N2A C19A C20A O1A -130.7(5)
C18A C19A C20A O1A 51.7(7)
N2A C19A C20A C31C 114.5(12)
C18A C19A C20A C31C -63.1(12)
N2A C19A C20A C2A -9.7(7)
C18A C19A C20A C2A 172.7(5)
N2A C19A C20A C31A 116.6(5)
C18A C19A C20A C31A -61.1(6)
C3A C2A C20A O1A -19.0(6)
C1A C2A C20A O1A 159.9(4)
C3A C2A C20A C31C 105.2(14)
C1A C2A C20A C31C -75.8(14)
C3A C2A C20A C19A -138.0(5)
C1A C2A C20A C19A 40.9(6)
C3A C2A C20A C31A 96.4(5)
C1A C2A C20A C31A -84.7(5)
C9A C10A C21A C22A -86(3)
C11A C10A C21A C22A 96(3)
C9A C10A C21A S1A 100.5(16)
C11A C10A C21A S1A -77.4(19)
C24A S1A C21A C22A 3.5(19)
C24A S1A C21A C10A 178.2(19)
C10A C21A C22A C23A -178(2)
S1A C21A C22A C23A -4(2)
C21A C22A C23A C24A 3(2)
C22A C23A C24A S1A -0.3(17)
C21A S1A C24A C23A -1.9(15)
C9A C10A C21C C22C 109(5)
C11A C10A C21C C22C -66(5)
C9A C10A C21C S1C -78(3)
C11A C10A C21C S1C 107(2)
C24C S1C C21C C22C -7(3)
C24C S1C C21C C10A 178(3)
C10A C21C C22C C23C 180(4)
S1C C21C C22C C23C 7(3)
C21C C22C C23C C24C -4(3)
C22C C23C C24C S1C -1(3)
C21C S1C C24C C23C 5(3)
C16A C15A C25A C30A 63.8(7)
C14A C15A C25A C30A -109.4(6)
C16A C15A C25A C26A -117.1(6)
C14A C15A C25A C26A 69.7(6)
C30A C25A C26A F1A -179.7(4)
C15A C25A C26A F1A 1.2(7)
C30A C25A C26A C27A -0.7(7)
C15A C25A C26A C27A -179.8(4)
F1A C26A C27A F2A -0.9(7)
C25A C26A C27A F2A -179.9(4)
F1A C26A C27A C28A 179.0(4)
C25A C26A C27A C28A 0.1(8)
F2A C27A C28A F3A -1.4(7)
C26A C27A C28A F3A 178.7(4)
F2A C27A C28A C29A 179.9(5)
C26A C27A C28A C29A 0.0(8)
F3A C28A C29A F4A -0.6(8)
C27A C28A C29A F4A 178.1(5)
F3A C28A C29A C30A -178.1(5)
C27A C28A C29A C30A 0.7(8)
C26A C25A C30A F5A -178.0(4)
C15A C25A C30A F5A 1.1(7)
C26A C25A C30A C29A 1.4(7)
C15A C25A C30A C29A -179.5(5)
F4A C29A C30A F5A 0.5(8)
C28A C29A C30A F5A 178.0(5)
F4A C29A C30A C25A -178.8(5)
C28A C29A C30A C25A -1.4(8)
O1A C20A C31A C32A -34.9(5)
C19A C20A C31A C32A 79.4(5)
C2A C20A C31A C32A -154.0(4)
O1A C20A C31A C36A 148.3(4)
C19A C20A C31A C36A -97.4(5)
C2A C20A C31A C36A 29.2(6)
C36A C31A C32A C33A 0.0
C20A C31A C32A C33A -176.9(5)
C31A C32A C33A C34A 0.0
C32A C33A C34A C35A 0.0
C33A C34A C35A C36A 0.0
C34A C35A C36A C31A 0.0
C32A C31A C36A C35A 0.0
C20A C31A C36A C35A 176.8(5)
O1A C20A C31C C32C 16(2)
C19A C20A C31C C32C 129.1(16)
C2A C20A C31C C32C -108.4(16)
O1A C20A C31C C36C -162.3(12)
C19A C20A C31C C36C -49.5(16)
C2A C20A C31C C36C 73.0(17)
C36C C31C C32C C33C 0.0
C20A C31C C32C C33C -179(2)
C31C C32C C33C C34C 0.0
C32C C33C C34C C35C 0.0
C33C C34C C35C C36C 0.0
C34C C35C C36C C31C 0.0
C32C C31C C36C C35C 0.0
C20A C31C C36C C35C 179(2)
C4BB C1B C2B C3B 7.3(7)
C4BB C1B C2B C20B -170.6(4)
C1B C2B C3B C4B 3.9(7)
C20B C2B C3B C4B -178.1(5)
C2B C1B C4BB C4BA -14.1(7)
C2B C1B C4BB C9B 169.4(5)
C4B C4BA C4BB C1B 10.0(7)
C8BA C4BA C4BB C1B -168.3(4)
C4B C4BA C4BB C9B -172.7(4)
C8BA C4BA C4BB C9B 8.9(6)
C2B C3B C4B C4BA -8.0(8)
C4BB C4BA C4B C3B 1.0(7)
C8BA C4BA C4B C3B 179.0(5)
C8BA C5B C6B C7B -0.7(8)
C5B C6B C7B C8B 1.0(8)
C6B C5B C8BA C8BB -1.3(8)
C6B C5B C8BA C4BA -179.7(5)
C4B C4BA C8BA C5B -3.2(9)
C4BB C4BA C8BA C5B 174.9(5)
C4B C4BA C8BA C8BB 178.2(5)
C4BB C4BA C8BA C8BB -3.6(6)
C5B C8BA C8BB C8B 3.0(8)
C4BA C8BA C8BB C8B -178.3(5)
C5B C8BA C8BB C9B 178.2(5)
C4BA C8BA C8BB C9B -3.1(6)
C6B C7B C8B C8BB 0.7(8)
C8BA C8BB C8B C7B -2.6(8)
C9B C8BB C8B C7B -176.3(5)
C1B C4BB C9B C10B -24.9(9)
C4BA C4BB C9B C10B 158.3(6)
C1B C4BB C9B C8BB 166.3(5)
C4BA C4BB C9B C8BB -10.4(5)
C8B C8BB C9B C10B 12.7(9)
C8BA C8BB C9B C10B -161.5(5)
C8B C8BB C9B C4BB -177.7(6)
C8BA C8BB C9B C4BB 8.2(5)
C4BB C9B C10B C11B -7.3(10)
C8BB C9B C10B C11B 159.5(5)
C4BB C9B C10B C21B 170.4(8)
C8BB C9B C10B C21B -22.8(10)
C4BB C9B C10B C21D 176.7(9)
C8BB C9B C10B C21D -16.5(11)
C14B N1B C11B C12B -3.9(6)
C14B N1B C11B C10B 178.5(5)
C9B C10B C11B N1B -8.7(9)
C21B C10B C11B N1B 173.3(7)
C21D C10B C11B N1B 167.4(9)
C9B C10B C11B C12B 174.3(6)
C21B C10B C11B C12B -3.7(10)
C21D C10B C11B C12B -9.6(11)
N1B C11B C12B C13B 2.5(6)
C10B C11B C12B C13B 180.0(5)
C11B C12B C13B C14B -0.2(7)
C11B N1B C14B C13B 3.8(6)
C11B N1B C14B C15B -166.7(5)
C12B C13B C14B N1B -2.1(6)
C12B C13B C14B C15B 167.3(6)
N1B C14B C15B C16B 5.0(8)
C13B C14B C15B C16B -163.0(6)
N1B C14B C15B C25B 174.5(5)
C13B C14B C15B C25B 6.5(8)
C14B C15B C16B N2B -1.8(8)
C25B C15B C16B N2B -170.9(5)
C14B C15B C16B C17B 166.1(5)
C25B C15B C16B C17B -3.0(9)
C19B N2B C16B C15B 166.5(5)
C19B N2B C16B C17B -4.0(6)
C15B C16B C17B C18B -166.7(6)
N2B C16B C17B C18B 2.2(6)
C16B C17B C18B C19B 0.2(6)
C16B N2B C19B C18B 4.2(6)
C16B N2B C19B C20B -168.9(4)
C17B C18B C19B N2B -2.8(7)
C17B C18B C19B C20B 169.8(5)
N2B C19B C20B O1B -132.0(5)
C18B C19B C20B O1B 56.1(7)
N2B C19B C20B C31B 113.3(5)
C18B C19B C20B C31B -58.6(6)
N2B C19B C20B C2B -10.1(7)
C18B C19B C20B C2B 178.0(5)
C3B C2B C20B O1B -12.3(6)
C1B C2B C20B O1B 165.6(4)
C3B C2B C20B C19B -133.0(5)
C1B C2B C20B C19B 44.9(6)
C3B C2B C20B C31B 105.7(5)
C1B C2B C20B C31B -76.4(6)
C9B C10B C21B C22B -74(2)
C11B C10B C21B C22B 104(2)
C9B C10B C21B S1B 107.3(14)
C11B C10B C21B S1B -74.6(15)
C24B S1B C21B C22B 5.2(18)
C24B S1B C21B C10B -175.8(16)
C10B C21B C22B C23B 177.1(18)
S1B C21B C22B C23B -4(2)
C21B C22B C23B C24B 1(2)
C22B C23B C24B S1B 3.2(19)
C21B S1B C24B C23B -5.0(16)
C9B C10B C21D C22D 115(4)
C11B C10B C21D C22D -61(5)
C9B C10B C21D S1D -75(3)
C11B C10B C21D S1D 109(2)
C24D S1D C21D C22D -7(3)
C24D S1D C21D C10B 180(3)
C10B C21D C22D C23D 177(4)
S1D C21D C22D C23D 6(3)
C21D C22D C23D C24D -3(4)
C22D C23D C24D S1D -3(3)
C21D S1D C24D C23D 6(3)
C16B C15B C25B C26B -112.5(6)
C14B C15B C25B C26B 77.7(6)
C16B C15B C25B C30B 69.4(7)
C14B C15B C25B C30B -100.5(6)
C30B C25B C26B F1B 179.8(5)
C15B C25B C26B F1B 1.5(7)
C30B C25B C26B C27B 0.1(7)
C15B C25B C26B C27B -178.2(5)
F1B C26B C27B F2B 1.1(7)
C25B C26B C27B F2B -179.2(4)
F1B C26B C27B C28B 179.8(5)
C25B C26B C27B C28B -0.5(8)
F2B C27B C28B F3B -2.3(8)
C26B C27B C28B F3B 179.0(5)
F2B C27B C28B C29B 179.2(5)
C26B C27B C28B C29B 0.5(8)
F3B C28B C29B F4B 0.8(8)
C27B C28B C29B F4B 179.3(5)
F3B C28B C29B C30B -178.6(5)
C27B C28B C29B C30B -0.1(8)
F4B C29B C30B F5B -0.6(9)
C28B C29B C30B F5B 178.7(5)
F4B C29B C30B C25B -179.7(5)
C28B C29B C30B C25B -0.4(9)
C26B C25B C30B F5B -178.8(5)
C15B C25B C30B F5B -0.5(8)
C26B C25B C30B C29B 0.3(8)
C15B C25B C30B C29B 178.6(5)
O1B C20B C31B C36B 23.0(7)
C19B C20B C31B C36B 139.0(6)
C2B C20B C31B C36B -97.3(6)
O1B C20B C31B C32B -153.9(5)
C19B C20B C31B C32B -37.9(6)
C2B C20B C31B C32B 85.8(6)
C36B C31B C32B C33B 2.6(9)
C20B C31B C32B C33B 179.6(5)
C31B C32B C33B C34B -0.6(10)
C32B C33B C34B C35B 0.6(11)
C33B C34B C35B C36B -2.4(12)
C32B C31B C36B C35B -4.4(10)
C20B C31B C36B C35B 178.7(6)
C34B C35B C36B C31B 4.4(12)
